data_7236932
loop_
_publ_author_name
'Ruiz, C.'
'Arrechea-Marcos, I.'
'Benito-Hern\'andez, A.'
'Gutierrez-Puebla, E.'
'Monge, M. A.'
'L\'opez Navarrete, J. T.'
'Ruiz Delgado, M. C.'
'Ortiz, R. Ponce'
'G\'omez-Lor, Berta'

_publ_section_title
;
 Solution-processed N-trialkylated triindoles for organic field effect
 transistors
;
_journal_issue 1
_journal_name_full 'Journal of Materials Chemistry C'
_journal_page_first 50
_journal_paper_doi 10.1039/C7TC03866F
_journal_volume 6
_journal_year 2018
_chemical_formula_moiety 'C36 H39 N3'
_chemical_formula_sum 'C36 H39 N3'
_chemical_formula_weight 513.70
_space_group_crystal_system monoclinic
_space_group_IT_number 14
_space_group_name_Hall '-P 2ybc'
_space_group_name_H-M_alt 'P 1 21/c 1'
_atom_sites_solution_hydrogens geom
_audit_creation_date 2016-01-11
_audit_creation_method
;
Olex2 1.2
(compiled 2015.09.30 svn.r3233 for OlexSys, GUI svn.r5103)
;
_audit_update_record
;
2016-01-12 deposited with the CCDC.
2017-11-24 downloaded from the CCDC.
;
_cell_angle_alpha 90
_cell_angle_beta 90.654(2)
_cell_angle_gamma 90
_cell_formula_units_Z 4
_cell_length_a 13.1045(14)
_cell_length_b 21.445(2)
_cell_length_c 10.3406(11)
_cell_measurement_reflns_used 2979
_cell_measurement_temperature 296(2)
_cell_measurement_theta_max 20.32
_cell_measurement_theta_min 2.19
_cell_volume 2905.8(5)
_computing_cell_refinement 'SAINT v6.28A (Bruker, 2002)'
_computing_data_collection 'Bruker SMART'
_computing_data_reduction 'SAINT v6.28A (Bruker, 2002)'
_computing_molecular_graphics 'Olex2 (Dolomanov et al., 2009)'
_computing_publication_material 'Olex2 (Dolomanov et al., 2009)'
_computing_structure_refinement 'ShelXL (Sheldrick, 2015)'
_computing_structure_solution 'ShelXS (Sheldrick, 2008)'
_diffrn_ambient_temperature 296.15
_diffrn_measured_fraction_theta_full 0.896
_diffrn_measured_fraction_theta_max 0.793
_diffrn_measurement_device_type 'CCD area detector'
_diffrn_measurement_method 'phi and omega scans'
_diffrn_radiation_monochromator graphite
_diffrn_radiation_type MoK\a
_diffrn_radiation_wavelength 0.71073
_diffrn_reflns_av_R_equivalents 0.0695
_diffrn_reflns_av_unetI/netI 0.1321
_diffrn_reflns_Laue_measured_fraction_full 0.896
_diffrn_reflns_Laue_measured_fraction_max 0.793
_diffrn_reflns_limit_h_max 17
_diffrn_reflns_limit_h_min -17
_diffrn_reflns_limit_k_max 27
_diffrn_reflns_limit_k_min -27
_diffrn_reflns_limit_l_max 13
_diffrn_reflns_limit_l_min -13
_diffrn_reflns_number 16156
_diffrn_reflns_point_group_measured_fraction_full 0.896
_diffrn_reflns_point_group_measured_fraction_max 0.793
_diffrn_reflns_theta_full 25.242
_diffrn_reflns_theta_max 28.005
_diffrn_reflns_theta_min 2.454
_exptl_absorpt_coefficient_mu 0.068
_exptl_absorpt_correction_T_max 0.7455
_exptl_absorpt_correction_T_min 0.6311
_exptl_absorpt_correction_type multi-scan
_exptl_absorpt_process_details
;
SADABS-2012/1 (Bruker,2012) was used for absorption correction.
wR2(int) was 0.1243 before and 0.0944 after correction.
The Ratio of minimum to maximum transmission is 0.8465.
The \l/2 correction factor is 0.0015.
;
_exptl_crystal_colour colorles
_exptl_crystal_density_diffrn 1.174
_exptl_crystal_density_method 'not measured'
_exptl_crystal_description Prism
_exptl_crystal_F_000 1104
_exptl_crystal_size_max 0.4
_exptl_crystal_size_mid 0.1
_exptl_crystal_size_min 0.06
_refine_diff_density_max 0.361
_refine_diff_density_min -0.225
_refine_diff_density_rms 0.038
_refine_ls_extinction_method none
_refine_ls_goodness_of_fit_ref 1.187
_refine_ls_hydrogen_treatment constr
_refine_ls_matrix_type full
_refine_ls_number_parameters 355
_refine_ls_number_reflns 5569
_refine_ls_number_restraints 5
_refine_ls_restrained_S_all 1.200
_refine_ls_R_factor_all 0.2605
_refine_ls_R_factor_gt 0.1192
_refine_ls_shift/su_max 0.000
_refine_ls_shift/su_mean 0.000
_refine_ls_structure_factor_coef Fsqd
_refine_ls_weighting_details 'w=1/[\s^2^(Fo^2^)+(0.0765P)^2^+1.4852P] where P=(Fo^2^+2Fc^2^)/3'
_refine_ls_weighting_scheme calc
_refine_ls_wR_factor_gt 0.1943
_refine_ls_wR_factor_ref 0.2420
_reflns_Friedel_coverage 0.000
_reflns_number_gt 2953
_reflns_number_total 5569
_reflns_threshold_expression 'I > 2\s(I)'
_cod_data_source_file c7tc03866f2.cif
_cod_data_source_block 1d
_cod_database_code 7236932
_shelxl_version_number 2014-3
_shelx_space_group_comment
;
The symmetry employed for this shelxl refinement is uniquely defined
by the following loop, which should always be used as a source of
symmetry information in preference to the above space-group names.
They are only intended as comments.
;
_olex2_refinement_description
;
1. Fixed Uiso
 At 1.2 times of:
  All C(H) groups, All C(H,H) groups
 At 1.5 times of:
  All C(H,H,H) groups
2. Restrained distances
 C33-C34
 1.5 with sigma of 0.01
 C34-C35
 1.5 with sigma of 0.01
3. Rigid bond restraints
 C33, C34
 with sigma for 1-2 distances of 0.01 and sigma for 1-3 distances of 0.01
 C35, C36
 with sigma for 1-2 distances of 0.01 and sigma for 1-3 distances of 0.01
 C34, C35
 with sigma for 1-2 distances of 0.01 and sigma for 1-3 distances of 0.01
4.a Secondary CH2 refined with riding coordinates:
 C25(H25A,H25B), C26(H26A,H26B), C27(H27A,H27B), C29(H29A,H29B), C30(H30A,
 H30B), C31(H31A,H31B), C33(H33A,H33B), C34(H34A,H34B), C35(H35A,H35B)
4.b Aromatic/amide H refined with riding coordinates:
 C8(H8), C9(H9), C10(H10), C11(H11), C14(H14), C15(H15), C16(H16), C17(H17),
 C20(H20), C21(H21), C22(H22), C23(H23)
4.c Idealised Me refined as rotating group:
 C28(H28A,H28B,H28C), C32(H32A,H32B,H32C), C36(H36A,H36B,H36C)
;
_olex2_submission_special_instructions 'No special instructions were received'

loop_
_space_group_symop_operation_xyz
'x, y, z'
'-x, y+1/2, -z+1/2'
'-x, -y, -z'
'x, -y-1/2, z-1/2'

loop_
_atom_site_label
_atom_site_type_symbol
_atom_site_fract_x
_atom_site_fract_y
_atom_site_fract_z
_atom_site_U_iso_or_equiv
_atom_site_adp_type
_atom_site_occupancy
_atom_site_site_symmetry_order
_atom_site_calc_flag
_atom_site_refinement_flags_posn
_atom_site_refinement_flags_adp
N1 N 0.5039(3) 0.06853(16) 0.3815(3) 0.0457(9) Uani 1 1 d . .
N2 N 0.5497(3) 0.15524(16) 0.8071(3) 0.0454(9) Uani 1 1 d . .
N3 N 0.8374(3) 0.07842(17) 0.5700(3) 0.0550(10) Uani 1 1 d . .
C1 C 0.5260(3) 0.12224(19) 0.6004(4) 0.0410(10) Uani 1 1 d . .
C2 C 0.5597(3) 0.09261(18) 0.4849(4) 0.0419(11) Uani 1 1 d . .
C3 C 0.6632(3) 0.07896(19) 0.4666(4) 0.0430(11) Uani 1 1 d . .
C4 C 0.7326(3) 0.09045(19) 0.5684(4) 0.0460(11) Uani 1 1 d . .
C5 C 0.7000(3) 0.10681(19) 0.6919(4) 0.0436(11) Uani 1 1 d . .
C6 C 0.5970(3) 0.12654(18) 0.7038(4) 0.0411(11) Uani 1 1 d . .
C7 C 0.4328(3) 0.15120(19) 0.6436(4) 0.0445(11) Uani 1 1 d . .
C8 C 0.3381(3) 0.1669(2) 0.5884(4) 0.0599(13) Uani 1 1 d . .
H8 H 0.3238 0.1560 0.5030 0.072 Uiso 1 1 calc R .
C9 C 0.2664(4) 0.1981(2) 0.6591(5) 0.0754(16) Uani 1 1 d . .
H9 H 0.2034 0.2077 0.6217 0.090 Uiso 1 1 calc R .
C10 C 0.2871(4) 0.2156(3) 0.7858(5) 0.0756(16) Uani 1 1 d . .
H10 H 0.2371 0.2359 0.8331 0.091 Uiso 1 1 calc R .
C11 C 0.3795(4) 0.2035(2) 0.8423(5) 0.0653(14) Uani 1 1 d . .
H11 H 0.3942 0.2166 0.9262 0.078 Uiso 1 1 calc R .
C12 C 0.4512(3) 0.17093(19) 0.7707(4) 0.0471(11) Uani 1 1 d . .
C13 C 0.6694(3) 0.0425(2) 0.3479(4) 0.0464(11) Uani 1 1 d . .
C14 C 0.7465(4) 0.0085(2) 0.2863(4) 0.0616(14) Uani 1 1 d . .
H14 H 0.8131 0.0093 0.3182 0.074 Uiso 1 1 calc R .
C15 C 0.7220(4) -0.0262(2) 0.1778(5) 0.0711(15) Uani 1 1 d . .
H15 H 0.7731 -0.0481 0.1359 0.085 Uiso 1 1 calc R .
C16 C 0.6235(4) -0.0290(2) 0.1301(4) 0.0647(14) Uani 1 1 d . .
H16 H 0.6096 -0.0524 0.0563 0.078 Uiso 1 1 calc R .
C17 C 0.5455(4) 0.0022(2) 0.1893(4) 0.0541(12) Uani 1 1 d . .
H17 H 0.4790 0.0002 0.1573 0.065 Uiso 1 1 calc R .
C18 C 0.5698(3) 0.0370(2) 0.2994(4) 0.0462(11) Uani 1 1 d . .
C19 C 0.7871(3) 0.0965(2) 0.7781(4) 0.0493(12) Uani 1 1 d . .
C20 C 0.8019(4) 0.0924(2) 0.9117(4) 0.0606(13) Uani 1 1 d . .
H20 H 0.7478 0.0997 0.9672 0.073 Uiso 1 1 calc R .
C21 C 0.8970(4) 0.0774(3) 0.9613(5) 0.0788(17) Uani 1 1 d . .
H21 H 0.9064 0.0745 1.0503 0.095 Uiso 1 1 calc R .
C22 C 0.9782(4) 0.0668(3) 0.8808(6) 0.0860(18) Uani 1 1 d . .
H22 H 1.0422 0.0585 0.9164 0.103 Uiso 1 1 calc R .
C23 C 0.9660(4) 0.0683(3) 0.7487(5) 0.0780(16) Uani 1 1 d . .
H23 H 1.0206 0.0607 0.6942 0.094 Uiso 1 1 calc R .
C24 C 0.8699(3) 0.0815(2) 0.6992(5) 0.0553(12) Uani 1 1 d . .
C25 C 0.3942(3) 0.0586(2) 0.3712(4) 0.0515(12) Uani 1 1 d . .
H25A H 0.3639 0.0670 0.4546 0.062 Uiso 1 1 calc R .
H25B H 0.3816 0.0151 0.3507 0.062 Uiso 1 1 calc R .
C26 C 0.3413(3) 0.0989(2) 0.2698(4) 0.0588(13) Uani 1 1 d . .
H26A H 0.3503 0.1424 0.2925 0.071 Uiso 1 1 calc R .
H26B H 0.3732 0.0920 0.1868 0.071 Uiso 1 1 calc R .
C27 C 0.2284(4) 0.0848(3) 0.2577(6) 0.0902(19) Uani 1 1 d . .
H27A H 0.2197 0.0404 0.2431 0.108 Uiso 1 1 calc R .
H27B H 0.1960 0.0949 0.3389 0.108 Uiso 1 1 calc R .
C28 C 0.1752(5) 0.1196(4) 0.1511(6) 0.119(3) Uani 1 1 d . .
H28A H 0.1787 0.1635 0.1681 0.178 Uiso 1 1 calc GR .
H28B H 0.1051 0.1067 0.1462 0.178 Uiso 1 1 calc GR .
H28C H 0.2079 0.1107 0.0704 0.178 Uiso 1 1 calc GR .
C29 C 0.6003(3) 0.1862(2) 0.9191(4) 0.0538(12) Uani 1 1 d . .
H29A H 0.5816 0.2299 0.9197 0.065 Uiso 1 1 calc R .
H29B H 0.6737 0.1837 0.9090 0.065 Uiso 1 1 calc R .
C30 C 0.5719(4) 0.1573(2) 1.0464(4) 0.0586(13) Uani 1 1 d . .
H30A H 0.6018 0.1160 1.0525 0.070 Uiso 1 1 calc R .
H30B H 0.4983 0.1527 1.0498 0.070 Uiso 1 1 calc R .
C31 C 0.6084(4) 0.1965(2) 1.1621(4) 0.0714(15) Uani 1 1 d . .
H31A H 0.5808 0.2383 1.1531 0.086 Uiso 1 1 calc R .
H31B H 0.5808 0.1787 1.2405 0.086 Uiso 1 1 calc R .
C32 C 0.7219(4) 0.2011(3) 1.1774(5) 0.0947(19) Uani 1 1 d . .
H32A H 0.7501 0.1602 1.1897 0.142 Uiso 1 1 calc GR .
H32B H 0.7383 0.2266 1.2511 0.142 Uiso 1 1 calc GR .
H32C H 0.7502 0.2195 1.1011 0.142 Uiso 1 1 calc GR .
C33 C 0.9035(4) 0.1001(3) 0.4650(5) 0.0775(16) Uani 1 1 d D U
H33A H 0.8704 0.0919 0.3823 0.093 Uiso 1 1 calc R .
H33B H 0.9672 0.0771 0.4677 0.093 Uiso 1 1 calc R .
C34 C 0.9259(5) 0.1716(3) 0.4780(6) 0.120(3) Uani 1 1 d D U
H34A H 0.8614 0.1938 0.4800 0.144 Uiso 1 1 calc R .
H34B H 0.9606 0.1790 0.5600 0.144 Uiso 1 1 calc R .
C35 C 0.9879(6) 0.1976(4) 0.3742(8) 0.150(3) Uani 1 1 d D U
H35A H 0.9560 0.1888 0.2911 0.180 Uiso 1 1 calc R .
H35B H 1.0550 0.1784 0.3757 0.180 Uiso 1 1 calc R .
C36 C 0.9980(7) 0.2662(4) 0.3918(12) 0.212(5) Uani 1 1 d . U
H36A H 0.9350 0.2862 0.3677 0.319 Uiso 1 1 calc GR .
H36B H 1.0519 0.2816 0.3382 0.319 Uiso 1 1 calc GR .
H36C H 1.0137 0.2752 0.4807 0.319 Uiso 1 1 calc GR .

loop_
_atom_site_aniso_label
_atom_site_aniso_U_11
_atom_site_aniso_U_22
_atom_site_aniso_U_33
_atom_site_aniso_U_23
_atom_site_aniso_U_13
_atom_site_aniso_U_12
N1 0.045(2) 0.050(2) 0.042(2) 0.0015(18) -0.0047(18) 0.0020(18)
N2 0.052(2) 0.050(2) 0.034(2) -0.0072(18) -0.0040(18) 0.0016(18)
N3 0.047(2) 0.064(3) 0.054(3) -0.005(2) 0.003(2) -0.0014(19)
C1 0.047(3) 0.037(3) 0.038(3) -0.001(2) 0.000(2) 0.003(2)
C2 0.049(3) 0.040(3) 0.037(3) 0.004(2) -0.008(2) -0.003(2)
C3 0.053(3) 0.041(3) 0.035(2) -0.004(2) 0.000(2) -0.005(2)
C4 0.045(3) 0.044(3) 0.050(3) 0.000(2) 0.004(2) -0.001(2)
C5 0.051(3) 0.042(3) 0.037(3) -0.002(2) -0.001(2) -0.002(2)
C6 0.055(3) 0.037(3) 0.032(2) -0.003(2) 0.000(2) 0.000(2)
C7 0.050(3) 0.039(3) 0.045(3) 0.001(2) -0.001(2) 0.002(2)
C8 0.062(3) 0.063(3) 0.054(3) -0.006(3) -0.005(3) 0.012(3)
C9 0.061(3) 0.085(4) 0.079(4) -0.014(3) -0.013(3) 0.027(3)
C10 0.064(4) 0.086(4) 0.077(4) -0.016(3) 0.002(3) 0.021(3)
C11 0.072(4) 0.069(4) 0.055(3) -0.012(3) 0.006(3) 0.012(3)
C12 0.055(3) 0.039(3) 0.047(3) 0.000(2) 0.005(2) 0.002(2)
C13 0.050(3) 0.049(3) 0.040(3) 0.003(2) 0.003(2) -0.003(2)
C14 0.054(3) 0.075(4) 0.057(3) -0.011(3) 0.006(3) 0.001(3)
C15 0.076(4) 0.072(4) 0.065(4) -0.021(3) 0.018(3) 0.008(3)
C16 0.088(4) 0.059(3) 0.047(3) -0.011(3) 0.006(3) -0.001(3)
C17 0.070(3) 0.050(3) 0.042(3) 0.001(2) -0.006(2) -0.005(3)
C18 0.058(3) 0.043(3) 0.037(3) 0.008(2) 0.004(2) 0.000(2)
C19 0.054(3) 0.048(3) 0.045(3) -0.005(2) -0.009(2) 0.000(2)
C20 0.062(3) 0.067(4) 0.053(3) -0.005(3) -0.007(3) 0.007(3)
C21 0.081(4) 0.091(4) 0.063(4) 0.003(3) -0.024(3) 0.014(3)
C22 0.062(4) 0.108(5) 0.088(5) -0.005(4) -0.025(3) 0.020(3)
C23 0.058(4) 0.100(4) 0.076(4) -0.014(3) -0.008(3) 0.013(3)
C24 0.050(3) 0.060(3) 0.055(3) -0.008(2) -0.001(3) 0.001(2)
C25 0.063(3) 0.044(3) 0.047(3) -0.002(2) -0.002(2) -0.006(2)
C26 0.064(3) 0.064(3) 0.048(3) -0.003(2) -0.011(2) 0.004(3)
C27 0.066(4) 0.086(4) 0.118(5) -0.004(4) -0.026(4) 0.001(3)
C28 0.090(5) 0.165(7) 0.099(5) -0.040(5) -0.038(4) 0.037(5)
C29 0.069(3) 0.048(3) 0.044(3) 0.001(2) 0.004(2) 0.003(2)
C30 0.069(3) 0.055(3) 0.052(3) 0.002(2) 0.004(2) -0.002(3)
C31 0.093(4) 0.073(4) 0.048(3) -0.010(3) -0.003(3) 0.001(3)
C32 0.105(5) 0.112(5) 0.067(4) -0.020(3) -0.018(3) -0.011(4)
C33 0.048(3) 0.116(5) 0.068(4) -0.006(3) 0.008(3) -0.014(3)
C34 0.118(5) 0.162(6) 0.081(4) 0.011(5) 0.013(4) -0.071(5)
C35 0.116(6) 0.150(7) 0.185(8) -0.002(6) 0.031(6) -0.017(6)
C36 0.142(8) 0.107(6) 0.388(17) 0.027(9) -0.009(9) -0.014(6)

loop_
_atom_type_symbol
_atom_type_description
_atom_type_scat_dispersion_real
_atom_type_scat_dispersion_imag
_atom_type_scat_source
C C 0.0033 0.0016 'International Tables Vol C Tables 4.2.6.8 and 6.1.1.4'
H H 0.0000 0.0000 'International Tables Vol C Tables 4.2.6.8 and 6.1.1.4'
N N 0.0061 0.0033 'International Tables Vol C Tables 4.2.6.8 and 6.1.1.4'

loop_
_geom_angle_atom_site_label_1
_geom_angle_atom_site_label_2
_geom_angle_atom_site_label_3
_geom_angle
C2 N1 C18 109.0(3)
C2 N1 C25 128.4(4)
C18 N1 C25 120.2(3)
C6 N2 C29 126.9(3)
C12 N2 C6 108.8(3)
C12 N2 C29 120.7(3)
C4 N3 C24 106.9(4)
C4 N3 C33 121.3(4)
C24 N3 C33 120.9(4)
C2 C1 C7 136.1(4)
C6 C1 C2 117.1(4)
C6 C1 C7 106.8(3)
N1 C2 C1 130.2(4)
N1 C2 C3 108.7(3)
C3 C2 C1 121.0(4)
C2 C3 C4 118.8(4)
C2 C3 C13 106.8(3)
C4 C3 C13 133.1(4)
N3 C4 C3 127.2(4)
C5 C4 N3 110.2(4)
C5 C4 C3 121.8(4)
C4 C5 C6 117.0(4)
C4 C5 C19 106.0(4)
C6 C5 C19 136.9(4)
N2 C6 C1 108.5(3)
N2 C6 C5 129.2(4)
C1 C6 C5 122.2(4)
C8 C7 C1 136.5(4)
C12 C7 C1 106.4(4)
C12 C7 C8 116.9(4)
C7 C8 H8 119.7
C9 C8 C7 120.6(4)
C9 C8 H8 119.7
C8 C9 H9 119.8
C8 C9 C10 120.5(5)
C10 C9 H9 119.8
C9 C10 H10 119.5
C11 C10 C9 121.1(5)
C11 C10 H10 119.5
C10 C11 H11 121.0
C10 C11 C12 118.0(5)
C12 C11 H11 121.0
N2 C12 C7 109.4(4)
N2 C12 C11 127.8(4)
C11 C12 C7 122.8(4)
C14 C13 C3 135.0(4)
C18 C13 C3 106.7(4)
C18 C13 C14 117.8(4)
C13 C14 H14 120.4
C15 C14 C13 119.1(4)
C15 C14 H14 120.4
C14 C15 H15 119.3
C16 C15 C14 121.5(5)
C16 C15 H15 119.3
C15 C16 H16 119.4
C17 C16 C15 121.2(5)
C17 C16 H16 119.4
C16 C17 H17 121.3
C16 C17 C18 117.5(4)
C18 C17 H17 121.3
N1 C18 C13 108.8(4)
N1 C18 C17 128.3(4)
C17 C18 C13 122.8(4)
C20 C19 C5 135.6(4)
C20 C19 C24 117.5(4)
C24 C19 C5 106.5(4)
C19 C20 H20 120.1
C21 C20 C19 119.8(5)
C21 C20 H20 120.1
C20 C21 H21 119.5
C22 C21 C20 121.0(5)
C22 C21 H21 119.5
C21 C22 H22 119.5
C23 C22 C21 121.0(5)
C23 C22 H22 119.5
C22 C23 H23 121.1
C22 C23 C24 117.9(5)
C24 C23 H23 121.1
N3 C24 C19 109.7(4)
C23 C24 N3 127.5(4)
C23 C24 C19 122.6(5)
N1 C25 H25A 108.7
N1 C25 H25B 108.7
N1 C25 C26 114.2(4)
H25A C25 H25B 107.6
C26 C25 H25A 108.7
C26 C25 H25B 108.7
C25 C26 H26A 109.1
C25 C26 H26B 109.1
H26A C26 H26B 107.9
C27 C26 C25 112.4(4)
C27 C26 H26A 109.1
C27 C26 H26B 109.1
C26 C27 H27A 108.7
C26 C27 H27B 108.7
H27A C27 H27B 107.6
C28 C27 C26 114.1(5)
C28 C27 H27A 108.7
C28 C27 H27B 108.7
C27 C28 H28A 109.5
C27 C28 H28B 109.5
C27 C28 H28C 109.5
H28A C28 H28B 109.5
H28A C28 H28C 109.5
H28B C28 H28C 109.5
N2 C29 H29A 109.1
N2 C29 H29B 109.1
N2 C29 C30 112.7(4)
H29A C29 H29B 107.8
C30 C29 H29A 109.1
C30 C29 H29B 109.1
C29 C30 H30A 109.2
C29 C30 H30B 109.2
C29 C30 C31 112.2(4)
H30A C30 H30B 107.9
C31 C30 H30A 109.2
C31 C30 H30B 109.2
C30 C31 H31A 108.6
C30 C31 H31B 108.6
H31A C31 H31B 107.6
C32 C31 C30 114.8(4)
C32 C31 H31A 108.6
C32 C31 H31B 108.6
C31 C32 H32A 109.5
C31 C32 H32B 109.5
C31 C32 H32C 109.5
H32A C32 H32B 109.5
H32A C32 H32C 109.5
H32B C32 H32C 109.5
N3 C33 H33A 109.5
N3 C33 H33B 109.5
N3 C33 C34 110.9(4)
H33A C33 H33B 108.0
C34 C33 H33A 109.5
C34 C33 H33B 109.5
C33 C34 H34A 108.6
C33 C34 H34B 108.6
H34A C34 H34B 107.6
C35 C34 C33 114.5(6)
C35 C34 H34A 108.6
C35 C34 H34B 108.6
C34 C35 H35A 109.7
C34 C35 H35B 109.7
C34 C35 C36 109.6(8)
H35A C35 H35B 108.2
C36 C35 H35A 109.7
C36 C35 H35B 109.7
C35 C36 H36A 109.5
C35 C36 H36B 109.5
C35 C36 H36C 109.5
H36A C36 H36B 109.5
H36A C36 H36C 109.5
H36B C36 H36C 109.5

loop_
_geom_bond_atom_site_label_1
_geom_bond_atom_site_label_2
_geom_bond_distance
N1 C2 1.388(5)
N1 C18 1.393(5)
N1 C25 1.457(5)
N2 C6 1.384(5)
N2 C12 1.382(5)
N2 C29 1.484(5)
N3 C4 1.398(5)
N3 C24 1.399(5)
N3 C33 1.471(6)
C1 C2 1.427(5)
C1 C6 1.412(5)
C1 C7 1.445(6)
C2 C3 1.403(6)
C3 C4 1.404(6)
C3 C13 1.458(6)
C4 C5 1.396(5)
C5 C6 1.422(5)
C5 C19 1.457(6)
C7 C8 1.401(6)
C7 C12 1.400(6)
C8 H8 0.9300
C8 C9 1.373(6)
C9 H9 0.9300
C9 C10 1.387(7)
C10 H10 0.9300
C10 C11 1.364(6)
C11 H11 0.9300
C11 C12 1.391(6)
C13 C14 1.405(6)
C13 C18 1.398(6)
C14 H14 0.9300
C14 C15 1.381(6)
C15 H15 0.9300
C15 C16 1.378(6)
C16 H16 0.9300
C16 C17 1.371(6)
C17 H17 0.9300
C17 C18 1.395(6)
C19 C20 1.395(6)
C19 C24 1.402(6)
C20 H20 0.9300
C20 C21 1.380(6)
C21 H21 0.9300
C21 C22 1.377(7)
C22 H22 0.9300
C22 C23 1.374(7)
C23 H23 0.9300
C23 C24 1.383(6)
C25 H25A 0.9700
C25 H25B 0.9700
C25 C26 1.518(6)
C26 H26A 0.9700
C26 H26B 0.9700
C26 C27 1.514(6)
C27 H27A 0.9700
C27 H27B 0.9700
C27 C28 1.497(7)
C28 H28A 0.9600
C28 H28B 0.9600
C28 H28C 0.9600
C29 H29A 0.9700
C29 H29B 0.9700
C29 C30 1.506(5)
C30 H30A 0.9700
C30 H30B 0.9700
C30 C31 1.535(6)
C31 H31A 0.9700
C31 H31B 0.9700
C31 C32 1.497(7)
C32 H32A 0.9600
C32 H32B 0.9600
C32 H32C 0.9600
C33 H33A 0.9700
C33 H33B 0.9700
C33 C34 1.567(6)
C34 H34A 0.9700
C34 H34B 0.9700
C34 C35 1.465(7)
C35 H35A 0.9700
C35 H35B 0.9700
C35 C36 1.489(10)
C36 H36A 0.9600
C36 H36B 0.9600
C36 H36C 0.9600

loop_
_geom_torsion_atom_site_label_1
_geom_torsion_atom_site_label_2
_geom_torsion_atom_site_label_3
_geom_torsion_atom_site_label_4
_geom_torsion
N1 C2 C3 C4 -170.5(3)
N1 C2 C3 C13 -2.2(4)
N1 C25 C26 C27 177.1(4)
N2 C29 C30 C31 -169.5(4)
N3 C4 C5 C6 173.9(3)
N3 C4 C5 C19 -7.6(5)
N3 C33 C34 C35 -177.6(6)
C1 C2 C3 C4 5.0(6)
C1 C2 C3 C13 173.3(4)
C1 C7 C8 C9 -176.5(5)
C1 C7 C12 N2 -0.4(5)
C1 C7 C12 C11 177.1(4)
C2 N1 C18 C13 -2.0(5)
C2 N1 C18 C17 175.0(4)
C2 N1 C25 C26 114.6(5)
C2 C1 C6 N2 -178.7(3)
C2 C1 C6 C5 4.7(6)
C2 C1 C7 C8 -5.9(9)
C2 C1 C7 C12 179.5(5)
C2 C3 C4 N3 178.1(4)
C2 C3 C4 C5 8.9(6)
C2 C3 C13 C14 -170.2(5)
C2 C3 C13 C18 1.0(5)
C3 C4 C5 C6 -15.3(6)
C3 C4 C5 C19 163.3(4)
C3 C13 C14 C15 173.6(5)
C3 C13 C18 N1 0.6(5)
C3 C13 C18 C17 -176.7(4)
C4 N3 C24 C19 -1.1(5)
C4 N3 C24 C23 174.8(5)
C4 N3 C33 C34 76.8(6)
C4 C3 C13 C14 -4.3(8)
C4 C3 C13 C18 166.9(4)
C4 C5 C6 N2 -167.6(4)
C4 C5 C6 C1 8.2(6)
C4 C5 C19 C20 -165.7(5)
C4 C5 C19 C24 6.7(5)
C5 C19 C20 C21 175.4(5)
C5 C19 C24 N3 -3.5(5)
C5 C19 C24 C23 -179.6(5)
C6 N2 C12 C7 1.3(5)
C6 N2 C12 C11 -176.1(4)
C6 N2 C29 C30 -120.7(4)
C6 C1 C2 N1 162.9(4)
C6 C1 C2 C3 -11.5(6)
C6 C1 C7 C8 173.9(5)
C6 C1 C7 C12 -0.6(5)
C6 C5 C19 C20 12.3(9)
C6 C5 C19 C24 -175.3(5)
C7 C1 C2 N1 -17.2(8)
C7 C1 C2 C3 168.4(4)
C7 C1 C6 N2 1.4(5)
C7 C1 C6 C5 -175.2(4)
C7 C8 C9 C10 1.0(8)
C8 C7 C12 N2 -176.2(4)
C8 C7 C12 C11 1.3(6)
C8 C9 C10 C11 1.5(9)
C9 C10 C11 C12 -2.4(8)
C10 C11 C12 N2 178.1(4)
C10 C11 C12 C7 1.0(7)
C12 N2 C6 C1 -1.7(5)
C12 N2 C6 C5 174.6(4)
C12 N2 C29 C30 82.8(5)
C12 C7 C8 C9 -2.3(7)
C13 C3 C4 N3 13.6(8)
C13 C3 C4 C5 -155.6(4)
C13 C14 C15 C16 -1.2(8)
C14 C13 C18 N1 173.5(4)
C14 C13 C18 C17 -3.7(6)
C14 C15 C16 C17 -0.6(8)
C15 C16 C17 C18 0.2(7)
C16 C17 C18 N1 -174.7(4)
C16 C17 C18 C13 2.0(6)
C18 N1 C2 C1 -172.3(4)
C18 N1 C2 C3 2.6(4)
C18 N1 C25 C26 -84.9(5)
C18 C13 C14 C15 3.2(7)
C19 C5 C6 N2 14.5(8)
C19 C5 C6 C1 -169.7(4)
C19 C20 C21 C22 0.3(8)
C20 C19 C24 N3 170.6(4)
C20 C19 C24 C23 -5.6(7)
C20 C21 C22 C23 -2.6(9)
C21 C22 C23 C24 0.7(9)
C22 C23 C24 N3 -171.9(5)
C22 C23 C24 C19 3.5(8)
C24 N3 C4 C3 -164.7(4)
C24 N3 C4 C5 5.5(5)
C24 N3 C33 C34 -62.7(6)
C24 C19 C20 C21 3.6(7)
C25 N1 C2 C1 -10.0(7)
C25 N1 C2 C3 164.9(4)
C25 N1 C18 C13 -165.9(3)
C25 N1 C18 C17 11.1(6)
C25 C26 C27 C28 -175.0(5)
C29 N2 C6 C1 -160.4(4)
C29 N2 C6 C5 15.9(7)
C29 N2 C12 C7 161.5(3)
C29 N2 C12 C11 -15.8(7)
C29 C30 C31 C32 -65.5(6)
C33 N3 C4 C3 50.9(6)
C33 N3 C4 C5 -138.9(4)
C33 N3 C24 C19 143.5(4)
C33 N3 C24 C23 -40.5(7)
C33 C34 C35 C36 176.1(6)
